data_7705817
loop_
_publ_author_name
'Zhang, Sheng'
'Shen, Nan'
'Zhang, Jiangwei'
'Xu, Fang'
'Zhang, Jin'
'Tang, Jiamin'
'Hu, Dengwei'
'Yin, Bing'
'Chen, Sanping'

_publ_section_title
;
 Solvent responses and substituent effects upon magnetic properties of
 mononuclear Dy<sup>III</sup> compounds.
;
_journal_issue 2
_journal_name_full 'Dalton transactions (Cambridge, England : 2003)'
_journal_page_first 624
_journal_page_last 637
_journal_paper_doi 10.1039/d0dt03477k
_journal_volume 50
_journal_year 2021
_chemical_formula_moiety 'C49 H47 Dy N4 O8'
_chemical_formula_sum 'C49 H47 Dy N4 O8'
_chemical_formula_weight 982.40
_space_group_crystal_system monoclinic
_space_group_IT_number 15
_space_group_name_Hall '-C 2yc'
_space_group_name_H-M_alt 'C 1 2/c 1'
_atom_sites_solution_hydrogens geom
_atom_sites_solution_primary dual
_audit_creation_date 2019-12-16
_audit_creation_method
;
Olex2 1.2
(compiled 2018.05.29 svn.r3508 for OlexSys, GUI svn.r5506)
;
_audit_update_record
;
2020-03-23 deposited with the CCDC.	2020-11-25 downloaded from the CCDC.
;
_cell_angle_alpha 90
_cell_angle_beta 115.130(2)
_cell_angle_gamma 90
_cell_formula_units_Z 8
_cell_length_a 31.8697(5)
_cell_length_b 10.4652(2)
_cell_length_c 32.2150(5)
_cell_measurement_reflns_used 12732
_cell_measurement_temperature 293(2)
_cell_measurement_theta_max 75.5930
_cell_measurement_theta_min 2.9680
_cell_volume 9727.4(3)
_computing_cell_refinement 'CrysAlisPro 1.171.40.25a (Rigaku OD, 2018)'
_computing_data_collection 'CrysAlisPro 1.171.40.25a (Rigaku OD, 2018)'
_computing_data_reduction 'CrysAlisPro 1.171.40.25a (Rigaku OD, 2018)'
_computing_molecular_graphics 'Olex2 (Dolomanov et al., 2009)'
_computing_publication_material 'Olex2 (Dolomanov et al., 2009)'
_computing_structure_refinement 'ShelXL (Sheldrick, 2015)'
_computing_structure_solution 'ShelXT (Sheldrick, 2015)'
_diffrn_ambient_temperature 293(2)
_diffrn_detector 'CCD plate'
_diffrn_detector_area_resol_mean 10.0000
_diffrn_detector_type HyPix
_diffrn_measured_fraction_theta_full 0.972
_diffrn_measured_fraction_theta_max 0.986
_diffrn_measurement_details
;
List of Runs (angles in degrees, time in seconds):

  # Type    Start    End  Width  t~exp~   \w     \q     \k     \f   Frames
#--------------------------------------------------------------------------
  1  \w    -79.00  20.00   1.00    0.35    --  -48.45  94.00 -49.00   99
  2  \w    -14.00  12.00   1.00    0.35    --   48.45 -94.00-160.00   26
  3  \w     51.00  77.00   1.00    0.35    --   48.45 -94.00-160.00   26
  4  \w    -83.00 -15.00   1.00    1.70    --  -86.25  94.00 -49.00   68
  5  \w   -144.00-119.00   1.00    1.70    --  -86.25 -94.00-160.00   25
  6  \w     65.00 108.00   1.00    1.70    --  106.49 -94.00-160.00   43
  7  \w   -119.00 -70.00   1.00    0.35    --  -48.45-125.00   0.00   49
  8  \w    -63.00  12.00   1.00    0.35    --  -48.45  57.00-150.00   75
  9  \w    -99.00 -13.00   1.00    1.70    --  -86.25  19.00 -30.00   86
 10  \w     34.00 120.00   1.00    1.70    --  106.49 -57.00-180.00   86
 11  \w     84.00 178.00   1.00    1.70    --  106.49  77.00 -60.00   94
 12  \w     95.00 178.00   1.00    1.70    --  106.49  19.00  60.00   83
 13  \w    116.00 141.00   1.00    1.70    --  106.49  94.00 -49.00   25
;
_diffrn_measurement_device 'four-circle diffractometer'
_diffrn_measurement_device_type 'XtaLAB Synergy, Dualflex, HyPix'
_diffrn_measurement_method '\w scans'
_diffrn_measurement_specimen_support 'Mitegen 50um'
_diffrn_orient_matrix_type 'CrysAlisPro convention (1999,Acta A55,543-557)'
_diffrn_orient_matrix_UB_11 -0.0323163000
_diffrn_orient_matrix_UB_12 -0.0359696000
_diffrn_orient_matrix_UB_13 0.0226854000
_diffrn_orient_matrix_UB_21 -0.0083284000
_diffrn_orient_matrix_UB_22 -0.1320200000
_diffrn_orient_matrix_UB_23 -0.0232976000
_diffrn_orient_matrix_UB_31 0.0416755000
_diffrn_orient_matrix_UB_32 -0.0540698000
_diffrn_orient_matrix_UB_33 0.0416466000
_diffrn_radiation_collimation 0.3
_diffrn_radiation_monochromator mirror
_diffrn_radiation_probe x-ray
_diffrn_radiation_type CuK\a
_diffrn_radiation_wavelength 1.54184
_diffrn_reflns_av_R_equivalents 0.0541
_diffrn_reflns_av_unetI/netI 0.0524
_diffrn_reflns_Laue_measured_fraction_full 0.972
_diffrn_reflns_Laue_measured_fraction_max 0.986
_diffrn_reflns_limit_h_max 38
_diffrn_reflns_limit_h_min -32
_diffrn_reflns_limit_k_max 12
_diffrn_reflns_limit_k_min -8
_diffrn_reflns_limit_l_max 38
_diffrn_reflns_limit_l_min -38
_diffrn_reflns_number 25906
_diffrn_reflns_point_group_measured_fraction_full 0.972
_diffrn_reflns_point_group_measured_fraction_max 0.986
_diffrn_reflns_theta_full 67.684
_diffrn_reflns_theta_max 67.079
_diffrn_reflns_theta_min 3.030
_diffrn_source 'micro-focus sealed X-ray tube'
_diffrn_source_current 24.0
_diffrn_source_power 1.2
_diffrn_source_target Mo
_diffrn_source_type 'PhotonJet (Cu) X-ray Source'
_diffrn_source_voltage 50.0
_exptl_absorpt_coefficient_mu 8.657
_exptl_absorpt_correction_T_max 1.00000
_exptl_absorpt_correction_T_min 0.54548
_exptl_absorpt_correction_type multi-scan
_exptl_absorpt_process_details
;
CrysAlisPro 1.171.40.25a (Rigaku Oxford Diffraction, 2018)
Empirical absorption correction using spherical harmonics,
 implemented in SCALE3 ABSPACK scaling algorithm.
;
_exptl_crystal_colour 'clear light yellow'
_exptl_crystal_colour_lustre clear
_exptl_crystal_colour_modifier light
_exptl_crystal_colour_primary yellow
_exptl_crystal_density_diffrn 1.342
_exptl_crystal_description block
_exptl_crystal_F_000 3992
_exptl_crystal_size_max 0.07
_exptl_crystal_size_mid 0.05
_exptl_crystal_size_min 0.04
_refine_diff_density_max 0.435
_refine_diff_density_min -0.700
_refine_diff_density_rms 0.085
_refine_ls_extinction_method none
_refine_ls_goodness_of_fit_ref 1.052
_refine_ls_hydrogen_treatment constr
_refine_ls_matrix_type full
_refine_ls_number_parameters 563
_refine_ls_number_reflns 8564
_refine_ls_number_restraints 0
_refine_ls_restrained_S_all 1.052
_refine_ls_R_factor_all 0.0510
_refine_ls_R_factor_gt 0.0403
_refine_ls_shift/su_max 0.003
_refine_ls_shift/su_mean 0.000
_refine_ls_structure_factor_coef Fsqd
_refine_ls_weighting_details 'w=1/[\s^2^(Fo^2^)+(0.0585P)^2^+15.4329P] where P=(Fo^2^+2Fc^2^)/3'
_refine_ls_weighting_scheme calc
_refine_ls_wR_factor_gt 0.1035
_refine_ls_wR_factor_ref 0.1157
_reflns_Friedel_coverage 0.000
_reflns_number_gt 7215
_reflns_number_total 8564
_reflns_threshold_expression 'I > 2\s(I)'
_cod_data_source_file d0dt03477k2.cif
_cod_data_source_block zs1
_cod_depositor_comments 'Adding full bibliography for 7705816--7705819.cif.'
_cod_database_code 7705817
_shelxl_version_number 2013-4
_chemical_oxdiff_formula DyCNO
_shelx_space_group_comment
;
The symmetry employed for this shelxl refinement is uniquely defined
by the following loop, which should always be used as a source of
symmetry information in preference to the above space-group names.
They are only intended as comments.
;
_shelx_estimated_absorpt_t_max 0.723
_shelx_estimated_absorpt_t_min 0.582
_reflns_odcompleteness_completeness 98.71
_reflns_odcompleteness_iscentric 1
_reflns_odcompleteness_theta 66.97
_olex2_refinement_description
;
1. Fixed Uiso
 At 1.2 times of:
  All C(H) groups, All C(H,H) groups
 At 1.5 times of:
  All C(H,H,H) groups
2.a Secondary CH2 refined with riding coordinates:
 C1(H1A,H1B), C13(H13A,H13B), C21(H21A,H21B), C24(H24A,H24B), C26(H26A,H26B),
 C39(H39A,H39B)
2.b Aromatic/amide H refined with riding coordinates:
 C4(H4), C8(H8), C10(H10), C11(H11), C14(H14), C20(H20), C23(H23), C25(H25),
 C29(H29), C30(H30), C31(H31), C32(H32), C33(H33), C34(H34), C35(H35), C36(H36),
  C37(H37), C38(H38), C41(H41), C42(H42), C43(H43), C44(H44), C46(H46)
2.c Idealised Me refined as rotating group:
 C27(H27A,H27B,H27C), C47(H47A,H47B,H47C), C48(H48A,H48B,H48C), C49(H49A,H49B,
 H49C)
;
_olex2_submission_special_instructions 'No special instructions were received'
_oxdiff_exptl_absorpt_empirical_details
;
Empirical correction (ABSPACK) includes:
- Absorption correction using spherical harmonics
- Frame scaling
;
_oxdiff_exptl_absorpt_empirical_full_max 1.510
_oxdiff_exptl_absorpt_empirical_full_min 0.679

loop_
_space_group_symop_operation_xyz
'x, y, z'
'-x, y, -z+1/2'
'x+1/2, y+1/2, z'
'-x+1/2, y+1/2, -z+1/2'
'-x, -y, -z'
'x, -y, z-1/2'
'-x+1/2, -y+1/2, -z'
'x+1/2, -y+1/2, z-1/2'

loop_
_atom_site_label
_atom_site_type_symbol
_atom_site_fract_x
_atom_site_fract_y
_atom_site_fract_z
_atom_site_U_iso_or_equiv
_atom_site_adp_type
_atom_site_occupancy
_atom_site_site_symmetry_order
_atom_site_calc_flag
_atom_site_refinement_flags_posn
_atom_site_refinement_flags_adp
_atom_site_refinement_flags_occupancy
_atom_site_disorder_assembly
_atom_site_disorder_group
Dy1 Dy 0.61219(2) 0.34015(2) 0.64139(2) 0.04226(9) Uani 1 1 d . . . . .
O1 O 0.67318(9) 0.2522(3) 0.69913(9) 0.0471(6) Uani 1 1 d . . . . .
O2 O 0.61352(10) 0.1399(3) 0.61145(10) 0.0515(7) Uani 1 1 d . . . . .
O3 O 0.54986(10) 0.2237(3) 0.64103(11) 0.0581(8) Uani 1 1 d . . . . .
O4 O 0.55342(9) 0.4849(3) 0.61477(9) 0.0528(7) Uani 1 1 d . . . . .
O5 O 0.67559(13) -0.0837(4) 0.76293(12) 0.0727(9) Uani 1 1 d . . . . .
O6 O 0.64552(14) -0.3148(4) 0.50250(14) 0.0812(11) Uani 1 1 d . . . . .
O7 O 0.43921(14) 0.5060(5) 0.63978(16) 0.0972(13) Uani 1 1 d . . . . .
O8 O 0.35329(14) 0.0374(5) 0.62171(18) 0.1064(16) Uani 1 1 d . . . . .
N1 N 0.61135(11) 0.4314(3) 0.71381(11) 0.0459(7) Uani 1 1 d . . . . .
N2 N 0.65263(11) 0.5686(3) 0.66338(10) 0.0450(7) Uani 1 1 d . . . . .
N3 N 0.68238(11) 0.3585(3) 0.61779(11) 0.0460(8) Uani 1 1 d . . . . .
N4 N 0.59063(12) 0.3559(4) 0.55527(11) 0.0510(8) Uani 1 1 d . . . . .
C1 C 0.66686(14) 0.5906(4) 0.71242(13) 0.0495(10) Uani 1 1 d . . . . .
H1A H 0.6715 0.6816 0.7184 0.059 Uiso 1 1 calc R . . . .
H1B H 0.6964 0.5488 0.7294 0.059 Uiso 1 1 calc R . . . .
C2 C 0.58348(14) 0.0559(4) 0.59018(13) 0.0451(9) Uani 1 1 d . . . . .
C3 C 0.59757(13) -0.0431(4) 0.56588(12) 0.0451(9) Uani 1 1 d . . . . .
C4 C 0.67445(15) 0.0149(5) 0.74203(15) 0.0552(10) Uani 1 1 d . . . . .
H4 H 0.6556 0.0808 0.7437 0.066 Uiso 1 1 calc R . . . .
C5 C 0.50911(15) 0.6008(5) 0.64628(14) 0.0536(10) Uani 1 1 d . . . . .
C6 C 0.70026(13) 0.0366(4) 0.71480(13) 0.0464(9) Uani 1 1 d . . . . .
C7 C 0.63287(14) 0.5433(4) 0.73012(13) 0.0492(10) Uani 1 1 d . . . . .
C8 C 0.53958(14) 0.0512(4) 0.59045(15) 0.0533(10) Uani 1 1 d . . . . .
H8 H 0.5185 -0.0093 0.5721 0.064 Uiso 1 1 calc R . . . .
C9 C 0.75296(13) -0.0453(4) 0.68453(14) 0.0499(10) Uani 1 1 d . . . . .
C10 C 0.75112(14) 0.0745(5) 0.66490(14) 0.0533(10) Uani 1 1 d . . . . .
H10 H 0.7682 0.0875 0.6479 0.064 Uiso 1 1 calc R . . . .
C11 C 0.72775(13) -0.0626(4) 0.70982(14) 0.0508(10) Uani 1 1 d . . . . .
H11 H 0.7289 -0.1410 0.7238 0.061 Uiso 1 1 calc R . . . .
C12 C 0.54718(14) 0.5876(4) 0.63502(13) 0.0490(10) Uani 1 1 d . . . . .
C13 C 0.61981(16) 0.6731(4) 0.63561(15) 0.0552(11) Uani 1 1 d . . . . .
H13A H 0.6366 0.7533 0.6414 0.066 Uiso 1 1 calc R . . . .
H13B H 0.6089 0.6536 0.6033 0.066 Uiso 1 1 calc R . . . .
C14 C 0.54642(16) 0.3697(5) 0.52531(15) 0.0588(11) Uani 1 1 d . . . . .
H14 H 0.5255 0.4015 0.5359 0.071 Uiso 1 1 calc R . . . .
C15 C 0.72521(14) 0.1747(4) 0.66942(14) 0.0488(10) Uani 1 1 d . . . . .
C16 C 0.69835(13) 0.1573(4) 0.69511(13) 0.0450(9) Uani 1 1 d . . . . .
C17 C 0.47931(14) 0.1089(4) 0.61757(16) 0.0520(10) Uani 1 1 d . . . . .
C18 C 0.62081(16) 0.3137(4) 0.53995(14) 0.0502(10) Uani 1 1 d . . . . .
C19 C 0.57915(16) 0.6883(4) 0.64649(14) 0.0541(11) Uani 1 1 d . . . . .
C20 C 0.62682(17) 0.6096(5) 0.76484(15) 0.0606(11) Uani 1 1 d . . . . .
H20 H 0.6414 0.6876 0.7753 0.073 Uiso 1 1 calc R . . . .
C21 C 0.68769(15) 0.4966(4) 0.61114(14) 0.0528(10) Uani 1 1 d . . . . .
H21A H 0.6605 0.5267 0.5849 0.063 Uiso 1 1 calc R . . . .
H21B H 0.7144 0.5091 0.6045 0.063 Uiso 1 1 calc R . . . .
C22 C 0.52592(15) 0.1314(4) 0.61654(15) 0.0505(10) Uani 1 1 d . . . . .
C23 C 0.44625(17) 0.0272(6) 0.5866(2) 0.0758(16) Uani 1 1 d . . . . .
H23 H 0.4522 -0.0141 0.5641 0.091 Uiso 1 1 calc R . . . .
C24 C 0.72739(14) 0.3065(5) 0.65180(16) 0.0562(11) Uani 1 1 d . . . . .
H24A H 0.7398 0.3645 0.6777 0.067 Uiso 1 1 calc R . . . .
H24B H 0.7490 0.3050 0.6378 0.067 Uiso 1 1 calc R . . . .
C25 C 0.47443(18) 0.5033(6) 0.63401(17) 0.0711(13) Uani 1 1 d . . . . .
H25 H 0.4794 0.4303 0.6202 0.085 Uiso 1 1 calc R . . . .
C26 C 0.69380(15) 0.5747(5) 0.65286(15) 0.0532(10) Uani 1 1 d . . . . .
H26A H 0.7207 0.5437 0.6791 0.064 Uiso 1 1 calc R . . . .
H26B H 0.6995 0.6631 0.6478 0.064 Uiso 1 1 calc R . . . .
C27 C 0.78277(17) -0.1515(5) 0.67959(19) 0.0648(12) Uani 1 1 d . . . . .
H27A H 0.7657 -0.1970 0.6516 0.097 Uiso 1 1 calc GR . . . .
H27B H 0.7913 -0.2091 0.7051 0.097 Uiso 1 1 calc GR . . . .
H27C H 0.8102 -0.1156 0.6790 0.097 Uiso 1 1 calc GR . . . .
C28 C 0.62761(17) -0.2268(5) 0.52168(15) 0.0577(11) Uani 1 1 d . . . . .
C29 C 0.53023(19) 0.3390(5) 0.47942(16) 0.0678(14) Uani 1 1 d . . . . .
H29 H 0.4991 0.3496 0.4596 0.081 Uiso 1 1 calc R . . . .
C30 C 0.60755(19) 0.2804(5) 0.49400(15) 0.0640(12) Uani 1 1 d . . . . .
H30 H 0.6292 0.2510 0.4840 0.077 Uiso 1 1 calc R . . . .
C31 C 0.64465(14) -0.0637(4) 0.57792(14) 0.0514(10) Uani 1 1 d . . . . .
H31 H 0.6666 -0.0150 0.6012 0.062 Uiso 1 1 calc R . . . .
C32 C 0.57431(18) 0.7932(5) 0.66924(16) 0.0632(12) Uani 1 1 d . . . . .
H32 H 0.5957 0.8591 0.6757 0.076 Uiso 1 1 calc R . . . .
C33 C 0.57794(18) 0.4429(5) 0.76683(17) 0.0664(13) Uani 1 1 d . . . . .
H33 H 0.5593 0.4055 0.7792 0.080 Uiso 1 1 calc R . . . .
C34 C 0.56594(16) -0.1197(5) 0.53080(16) 0.0594(11) Uani 1 1 d . . . . .
H34 H 0.5343 -0.1094 0.5222 0.071 Uiso 1 1 calc R . . . .
C35 C 0.50585(18) 0.7107(5) 0.67061(16) 0.0660(13) Uani 1 1 d . . . . .
H35 H 0.4809 0.7186 0.6782 0.079 Uiso 1 1 calc R . . . .
C36 C 0.5610(2) 0.2927(5) 0.46380(16) 0.0704(14) Uani 1 1 d . . . . .
H36 H 0.5509 0.2696 0.4332 0.085 Uiso 1 1 calc R . . . .
C37 C 0.58455(16) 0.3834(5) 0.73218(15) 0.0568(11) Uani 1 1 d . . . . .
H37 H 0.5696 0.3061 0.7211 0.068 Uiso 1 1 calc R . . . .
C38 C 0.65905(16) -0.1537(4) 0.55625(16) 0.0576(11) Uani 1 1 d . . . . .
H38 H 0.6906 -0.1657 0.5650 0.069 Uiso 1 1 calc R . . . .
C39 C 0.66995(15) 0.2902(5) 0.57407(14) 0.0528(10) Uani 1 1 d . . . . .
H39A H 0.6744 0.1993 0.5802 0.063 Uiso 1 1 calc R . . . .
H39B H 0.6907 0.3169 0.5608 0.063 Uiso 1 1 calc R . . . .
C40 C 0.5387(2) 0.8061(5) 0.68332(17) 0.0686(13) Uani 1 1 d . . . . .
C41 C 0.4046(2) 0.0075(6) 0.5894(2) 0.0902(19) Uani 1 1 d . . . . .
H41 H 0.3825 -0.0457 0.5682 0.108 Uiso 1 1 calc R . . . .
C42 C 0.5990(2) 0.5576(6) 0.78312(18) 0.0733(14) Uani 1 1 d . . . . .
H42 H 0.5945 0.5998 0.8063 0.088 Uiso 1 1 calc R . . . .
C43 C 0.58085(17) -0.2098(5) 0.50889(16) 0.0626(12) Uani 1 1 d . . . . .
H43 H 0.5594 -0.2591 0.4855 0.075 Uiso 1 1 calc R . . . .
C44 C 0.46866(18) 0.1710(5) 0.6491(2) 0.0682(13) Uani 1 1 d . . . . .
H44 H 0.4897 0.2291 0.6690 0.082 Uiso 1 1 calc R . . . .
C45 C 0.39543(17) 0.0646(6) 0.6225(2) 0.0739(15) Uani 1 1 d . . . . .
C46 C 0.4268(2) 0.1491(6) 0.6522(2) 0.0765(15) Uani 1 1 d . . . . .
H46 H 0.4203 0.1913 0.6742 0.092 Uiso 1 1 calc R . . . .
C47 C 0.5382(3) 0.9141(6) 0.7143(2) 0.097(2) Uani 1 1 d . . . . .
H47A H 0.5524 0.8860 0.7457 0.145 Uiso 1 1 calc GR . . . .
H47B H 0.5067 0.9391 0.7065 0.145 Uiso 1 1 calc GR . . . .
H47C H 0.5551 0.9856 0.7105 0.145 Uiso 1 1 calc GR . . . .
C48 C 0.6144(2) -0.3823(7) 0.4628(2) 0.098(2) Uani 1 1 d . . . . .
H48A H 0.5984 -0.3226 0.4386 0.147 Uiso 1 1 calc GR . . . .
H48B H 0.5922 -0.4282 0.4701 0.147 Uiso 1 1 calc GR . . . .
H48C H 0.6315 -0.4413 0.4532 0.147 Uiso 1 1 calc GR . . . .
C49 C 0.3439(3) 0.0848(10) 0.6577(3) 0.132(3) Uani 1 1 d . . . . .
H49A H 0.3442 0.1765 0.6573 0.198 Uiso 1 1 calc GR . . . .
H49B H 0.3671 0.0548 0.6865 0.198 Uiso 1 1 calc GR . . . .
H49C H 0.3139 0.0555 0.6540 0.198 Uiso 1 1 calc GR . . . .

loop_
_atom_site_aniso_label
_atom_site_aniso_U_11
_atom_site_aniso_U_22
_atom_site_aniso_U_33
_atom_site_aniso_U_23
_atom_site_aniso_U_13
_atom_site_aniso_U_12
Dy1 0.03709(13) 0.04659(15) 0.04047(13) -0.00149(10) 0.01392(10) -0.00345(10)
O1 0.0445(14) 0.0501(16) 0.0421(13) -0.0013(12) 0.0139(11) 0.0023(12)
O2 0.0450(15) 0.0516(17) 0.0570(16) -0.0097(13) 0.0209(13) -0.0077(13)
O3 0.0540(17) 0.0590(19) 0.0693(18) -0.0170(15) 0.0340(15) -0.0188(15)
O4 0.0450(15) 0.0595(18) 0.0452(14) 0.0005(13) 0.0109(12) 0.0035(13)
O5 0.081(2) 0.072(2) 0.073(2) 0.0115(18) 0.0396(19) 0.0001(19)
O6 0.079(2) 0.082(3) 0.081(2) -0.021(2) 0.033(2) 0.008(2)
O7 0.076(3) 0.121(4) 0.116(3) -0.030(3) 0.062(2) -0.018(2)
O8 0.077(3) 0.125(4) 0.147(4) -0.041(3) 0.076(3) -0.029(3)
N1 0.0434(17) 0.0499(19) 0.0408(16) 0.0041(14) 0.0144(14) 0.0008(15)
N2 0.0406(17) 0.0486(19) 0.0410(16) 0.0070(14) 0.0128(14) -0.0010(14)
N3 0.0400(17) 0.051(2) 0.0437(17) 0.0045(14) 0.0150(14) -0.0018(14)
N4 0.0484(19) 0.059(2) 0.0409(17) 0.0005(15) 0.0146(15) 0.0024(16)
C1 0.045(2) 0.051(2) 0.043(2) 0.0014(18) 0.0096(17) -0.0081(19)
C2 0.045(2) 0.044(2) 0.045(2) 0.0020(17) 0.0173(17) -0.0010(17)
C3 0.046(2) 0.050(2) 0.0341(18) -0.0027(16) 0.0116(16) -0.0048(18)
C4 0.054(2) 0.056(3) 0.055(2) 0.000(2) 0.024(2) -0.001(2)
C5 0.051(2) 0.060(3) 0.044(2) 0.008(2) 0.0148(18) 0.005(2)
C6 0.0367(19) 0.049(2) 0.045(2) -0.0024(17) 0.0088(16) -0.0045(17)
C7 0.051(2) 0.053(2) 0.0364(19) 0.0072(17) 0.0120(17) 0.0069(19)
C8 0.042(2) 0.056(3) 0.060(2) -0.010(2) 0.0202(19) -0.0133(19)
C9 0.0354(19) 0.053(2) 0.051(2) -0.0070(19) 0.0086(17) 0.0032(17)
C10 0.037(2) 0.068(3) 0.050(2) -0.005(2) 0.0129(17) -0.0013(19)
C11 0.040(2) 0.051(2) 0.052(2) 0.0015(19) 0.0103(17) 0.0003(18)
C12 0.045(2) 0.057(3) 0.0360(19) 0.0074(18) 0.0087(16) 0.0081(19)
C13 0.055(3) 0.051(3) 0.053(2) 0.0092(19) 0.017(2) 0.003(2)
C14 0.052(3) 0.064(3) 0.051(2) 0.004(2) 0.012(2) 0.002(2)
C15 0.0354(19) 0.058(3) 0.044(2) 0.0044(18) 0.0086(16) -0.0013(18)
C16 0.0355(19) 0.052(2) 0.0371(19) -0.0075(17) 0.0055(15) -0.0030(17)
C17 0.047(2) 0.047(2) 0.069(3) -0.005(2) 0.032(2) -0.0088(19)
C18 0.059(2) 0.046(2) 0.042(2) 0.0046(17) 0.0182(19) -0.0005(19)
C19 0.057(3) 0.050(2) 0.046(2) 0.0121(19) 0.0133(19) 0.010(2)
C20 0.072(3) 0.059(3) 0.052(2) 0.001(2) 0.027(2) 0.003(2)
C21 0.054(2) 0.057(3) 0.049(2) 0.0072(19) 0.0230(18) -0.012(2)
C22 0.046(2) 0.048(2) 0.062(2) 0.000(2) 0.027(2) -0.0075(18)
C23 0.059(3) 0.079(4) 0.105(4) -0.036(3) 0.050(3) -0.023(3)
C24 0.039(2) 0.063(3) 0.062(3) 0.005(2) 0.0177(19) -0.0026(19)
C25 0.064(3) 0.085(4) 0.064(3) -0.002(3) 0.026(2) -0.001(3)
C26 0.049(2) 0.057(3) 0.052(2) -0.001(2) 0.0190(19) -0.0102(19)
C27 0.051(3) 0.062(3) 0.078(3) -0.011(2) 0.024(2) -0.003(2)
C28 0.065(3) 0.054(3) 0.054(2) -0.006(2) 0.025(2) 0.007(2)
C29 0.067(3) 0.070(3) 0.044(2) 0.000(2) 0.001(2) 0.001(2)
C30 0.087(3) 0.057(3) 0.049(2) 0.000(2) 0.030(2) 0.007(3)
C31 0.042(2) 0.059(3) 0.046(2) -0.0052(19) 0.0123(17) -0.0023(19)
C32 0.067(3) 0.054(3) 0.058(3) 0.008(2) 0.016(2) 0.005(2)
C33 0.073(3) 0.074(3) 0.063(3) 0.008(2) 0.040(2) 0.010(3)
C34 0.043(2) 0.063(3) 0.064(3) -0.008(2) 0.015(2) -0.003(2)
C35 0.067(3) 0.075(3) 0.053(3) 0.005(2) 0.023(2) 0.020(3)
C36 0.089(4) 0.064(3) 0.041(2) -0.007(2) 0.012(2) 0.004(3)
C37 0.055(3) 0.059(3) 0.056(2) 0.005(2) 0.024(2) -0.003(2)
C38 0.046(2) 0.063(3) 0.062(3) -0.008(2) 0.022(2) 0.002(2)
C39 0.053(2) 0.060(3) 0.047(2) -0.003(2) 0.0233(19) -0.004(2)
C40 0.075(3) 0.059(3) 0.059(3) 0.002(2) 0.016(2) 0.015(3)
C41 0.072(3) 0.097(4) 0.119(5) -0.049(4) 0.056(3) -0.030(3)
C42 0.091(4) 0.077(4) 0.062(3) -0.005(3) 0.041(3) 0.007(3)
C43 0.065(3) 0.060(3) 0.055(3) -0.019(2) 0.018(2) -0.009(2)
C44 0.057(3) 0.070(3) 0.083(3) -0.022(3) 0.035(3) -0.013(2)
C45 0.054(3) 0.072(3) 0.109(4) -0.014(3) 0.048(3) -0.011(2)
C46 0.069(3) 0.082(4) 0.095(4) -0.020(3) 0.051(3) -0.005(3)
C47 0.116(5) 0.076(4) 0.089(4) -0.016(3) 0.035(4) 0.018(4)
C48 0.111(5) 0.083(4) 0.095(4) -0.043(4) 0.038(4) -0.003(4)
C49 0.096(5) 0.200(10) 0.135(6) -0.036(7) 0.084(5) -0.017(6)

loop_
_atom_type_symbol
_atom_type_description
_atom_type_scat_dispersion_real
_atom_type_scat_dispersion_imag
_atom_type_scat_source
C C 0.0181 0.0091 'International Tables Vol C Tables 4.2.6.8 and 6.1.1.4'
H H 0.0000 0.0000 'International Tables Vol C Tables 4.2.6.8 and 6.1.1.4'
Dy Dy -9.8046 9.8477 'International Tables Vol C Tables 4.2.6.8 and 6.1.1.4'
N N 0.0311 0.0180 'International Tables Vol C Tables 4.2.6.8 and 6.1.1.4'
O O 0.0492 0.0322 'International Tables Vol C Tables 4.2.6.8 and 6.1.1.4'

loop_
_geom_angle_atom_site_label_1
_geom_angle_atom_site_label_2
_geom_angle_atom_site_label_3
_geom_angle
_geom_angle_site_symmetry_1
_geom_angle_site_symmetry_3
_geom_angle_publ_flag
O1 Dy1 O2 79.10(10) . . ?
O1 Dy1 O3 103.11(11) . . ?
O1 Dy1 O4 150.72(10) . . ?
O1 Dy1 N1 74.62(10) . . ?
O1 Dy1 N2 89.83(10) . . ?
O1 Dy1 N3 74.23(10) . . ?
O1 Dy1 N4 131.62(11) . . ?
O2 Dy1 O3 71.95(10) . . ?
O2 Dy1 N1 137.28(11) . . ?
O2 Dy1 N2 146.15(10) . . ?
O2 Dy1 N3 77.27(10) . . ?
O2 Dy1 N4 69.59(11) . . ?
O3 Dy1 N1 81.90(11) . . ?
O3 Dy1 N2 141.89(11) . . ?
O3 Dy1 N3 148.99(11) . . ?
O3 Dy1 N4 101.08(11) . . ?
O4 Dy1 O2 127.14(10) . . ?
O4 Dy1 O3 77.45(12) . . ?
O4 Dy1 N1 76.53(10) . . ?
O4 Dy1 N2 74.36(10) . . ?
O4 Dy1 N3 120.14(11) . . ?
O4 Dy1 N4 75.51(11) . . ?
N1 Dy1 N2 67.04(11) . . ?
N1 Dy1 N3 125.17(10) . . ?
N1 Dy1 N4 150.45(11) . . ?
N3 Dy1 N2 68.92(11) . . ?
N4 Dy1 N2 96.14(11) . . ?
N4 Dy1 N3 63.72(11) . . ?
C16 O1 Dy1 125.3(2) . . ?
C2 O2 Dy1 135.3(3) . . ?
C22 O3 Dy1 133.3(3) . . ?
C12 O4 Dy1 129.1(2) . . ?
C28 O6 C48 118.3(4) . . ?
C45 O8 C49 117.7(5) . . ?
C7 N1 Dy1 119.0(3) . . ?
C37 N1 Dy1 122.0(3) . . ?
C37 N1 C7 118.2(4) . . ?
C1 N2 Dy1 108.7(2) . . ?
C1 N2 C13 110.1(3) . . ?
C1 N2 C26 109.8(3) . . ?
C13 N2 Dy1 110.8(2) . . ?
C26 N2 Dy1 110.5(3) . . ?
C26 N2 C13 106.8(3) . . ?
C21 N3 Dy1 105.9(2) . . ?
C21 N3 C24 109.2(3) . . ?
C24 N3 Dy1 115.3(2) . . ?
C39 N3 Dy1 108.7(2) . . ?
C39 N3 C21 109.6(3) . . ?
C39 N3 C24 108.0(3) . . ?
C14 N4 Dy1 120.3(3) . . ?
C18 N4 Dy1 118.5(3) . . ?
C18 N4 C14 118.4(4) . . ?
N2 C1 C7 114.4(3) . . ?
O2 C2 C3 116.3(4) . . ?
O2 C2 C8 123.2(4) . . ?
C8 C2 C3 120.4(4) . . ?
C31 C3 C2 119.5(3) . . ?
C31 C3 C34 117.0(4) . . ?
C34 C3 C2 123.4(4) . . ?
O5 C4 C6 124.9(4) . . ?
C12 C5 C25 120.4(5) . . ?
C12 C5 C35 119.5(4) . . ?
C35 C5 C25 120.1(5) . . ?
C11 C6 C4 119.4(4) . . ?
C16 C6 C4 119.2(4) . . ?
C16 C6 C11 121.4(4) . . ?
N1 C7 C1 117.9(4) . . ?
N1 C7 C20 121.6(4) . . ?
C20 C7 C1 120.4(4) . . ?
C22 C8 C2 123.7(4) . . ?
C10 C9 C27 121.3(4) . . ?
C11 C9 C10 117.7(4) . . ?
C11 C9 C27 121.0(4) . . ?
C15 C10 C9 123.1(4) . . ?
C9 C11 C6 121.1(4) . . ?
O4 C12 C5 122.3(4) . . ?
O4 C12 C19 119.9(4) . . ?
C19 C12 C5 117.8(4) . . ?
C19 C13 N2 113.0(4) . . ?
N4 C14 C29 123.3(5) . . ?
C10 C15 C16 119.7(4) . . ?
C10 C15 C24 122.1(4) . . ?
C16 C15 C24 118.0(4) . . ?
O1 C16 C6 123.1(4) . . ?
O1 C16 C15 120.0(4) . . ?
C6 C16 C15 117.0(4) . . ?
C23 C17 C22 121.9(4) . . ?
C44 C17 C22 119.8(4) . . ?
C44 C17 C23 118.3(4) . . ?
N4 C18 C30 122.3(4) . . ?
N4 C18 C39 118.4(4) . . ?
C30 C18 C39 119.1(4) . . ?
C12 C19 C13 117.8(4) . . ?
C32 C19 C12 120.7(5) . . ?
C32 C19 C13 121.4(5) . . ?
C42 C20 C7 118.8(5) . . ?
N3 C21 C26 112.2(3) . . ?
O3 C22 C8 125.2(4) . . ?
O3 C22 C17 116.0(4) . . ?
C8 C22 C17 118.8(4) . . ?
C41 C23 C17 120.0(5) . . ?
N3 C24 C15 115.4(3) . . ?
O7 C25 C5 126.6(6) . . ?
N2 C26 C21 112.7(3) . . ?
O6 C28 C38 116.3(4) . . ?
O6 C28 C43 124.0(4) . . ?
C38 C28 C43 119.6(4) . . ?
C36 C29 C14 118.4(5) . . ?
C36 C30 C18 118.0(5) . . ?
C38 C31 C3 121.3(4) . . ?
C19 C32 C40 123.1(5) . . ?
C42 C33 C37 119.4(5) . . ?
C43 C34 C3 121.2(4) . . ?
C40 C35 C5 121.7(5) . . ?
C29 C36 C30 119.6(4) . . ?
N1 C37 C33 122.8(5) . . ?
C31 C38 C28 120.9(4) . . ?
N3 C39 C18 113.1(4) . . ?
C32 C40 C47 121.7(6) . . ?
C35 C40 C32 117.0(5) . . ?
C35 C40 C47 121.1(6) . . ?
C45 C41 C23 121.2(5) . . ?
C33 C42 C20 119.1(5) . . ?
C34 C43 C28 120.0(4) . . ?
C17 C44 C46 121.4(5) . . ?
O8 C45 C46 124.5(5) . . ?
C41 C45 O8 115.7(5) . . ?
C41 C45 C46 119.6(5) . . ?
C45 C46 C44 119.4(5) . . ?

loop_
_geom_bond_atom_site_label_1
_geom_bond_atom_site_label_2
_geom_bond_distance
_geom_bond_site_symmetry_2
_geom_bond_publ_flag
Dy1 O1 2.239(3) . ?
Dy1 O2 2.315(3) . ?
Dy1 O3 2.326(3) . ?
Dy1 O4 2.275(3) . ?
Dy1 N1 2.531(3) . ?
Dy1 N2 2.666(3) . ?
Dy1 N3 2.658(3) . ?
Dy1 N4 2.565(3) . ?
O1 C16 1.317(5) . ?
O2 C2 1.266(5) . ?
O3 C22 1.275(5) . ?
O4 C12 1.315(5) . ?
O5 C4 1.223(6) . ?
O6 C28 1.362(6) . ?
O6 C48 1.428(7) . ?
O7 C25 1.213(6) . ?
O8 C45 1.363(6) . ?
O8 C49 1.407(8) . ?
N1 C7 1.346(6) . ?
N1 C37 1.327(6) . ?
N2 C1 1.465(5) . ?
N2 C13 1.514(5) . ?
N2 C26 1.489(5) . ?
N3 C21 1.481(5) . ?
N3 C24 1.490(5) . ?
N3 C39 1.476(5) . ?
N4 C14 1.335(6) . ?
N4 C18 1.330(6) . ?
C1 C7 1.506(6) . ?
C2 C3 1.479(6) . ?
C2 C8 1.404(6) . ?
C3 C31 1.398(6) . ?
C3 C34 1.403(6) . ?
C4 C6 1.453(6) . ?
C5 C12 1.413(6) . ?
C5 C25 1.432(7) . ?
C5 C35 1.420(7) . ?
C6 C11 1.411(6) . ?
C6 C16 1.403(6) . ?
C7 C20 1.397(6) . ?
C8 C22 1.383(6) . ?
C9 C10 1.394(6) . ?
C9 C11 1.378(6) . ?
C9 C27 1.514(6) . ?
C10 C15 1.380(6) . ?
C12 C19 1.402(7) . ?
C13 C19 1.488(7) . ?
C14 C29 1.381(7) . ?
C15 C16 1.433(6) . ?
C15 C24 1.505(6) . ?
C17 C22 1.518(6) . ?
C17 C23 1.394(7) . ?
C17 C44 1.366(7) . ?
C18 C30 1.400(6) . ?
C18 C39 1.503(6) . ?
C19 C32 1.365(7) . ?
C20 C42 1.368(7) . ?
C21 C26 1.513(6) . ?
C23 C41 1.382(7) . ?
C28 C38 1.372(7) . ?
C28 C43 1.379(7) . ?
C29 C36 1.368(8) . ?
C30 C36 1.391(7) . ?
C31 C38 1.363(6) . ?
C32 C40 1.395(8) . ?
C33 C37 1.370(7) . ?
C33 C42 1.367(8) . ?
C34 C43 1.378(7) . ?
C35 C40 1.378(8) . ?
C40 C47 1.513(8) . ?
C41 C45 1.358(8) . ?
C44 C46 1.397(7) . ?
C45 C46 1.374(8) . ?

loop_
_smtbx_masks_void_nr
_smtbx_masks_void_average_x
_smtbx_masks_void_average_y
_smtbx_masks_void_average_z
_smtbx_masks_void_volume
_smtbx_masks_void_count_electrons
_smtbx_masks_void_content
1 0.000 0.312 0.250 19.2 0.9 ?
2 0.000 0.688 0.750 19.2 0.8 ?
3 0.250 -0.192 1.000 438.8 101.6 ?
4 0.250 -0.032 0.500 438.8 101.6 ?
5 0.500 0.188 0.750 19.2 0.8 ?
6 0.500 0.812 0.250 19.2 0.9 ?
7 0.750 -0.532 0.500 438.8 101.6 ?
8 0.750 -0.692 1.000 438.8 101.6 ?
